data_7126224
loop_
_publ_author_name
'Sobczak, Szymon'
'P\'o\/lrolniczak, Aleksandra'
'Ratajczyk, Paulina'
'Cai, Weizhao'
'G\/ladysiak, Andrzej'
'Nikolayenko, Varvara I.'
'Castell, Dominic C.'
'Barbour, Leonard J.'
'Katrusiak, Andrzej'

_publ_section_title
;
 Large negative linear compressibility of a porous molecular co-crystal.
;
_journal_issue 31
_journal_name_full 'Chemical communications (Cambridge, England)'
_journal_page_first 4324
_journal_page_last 4327
_journal_paper_doi 10.1039/d0cc00461h
_journal_volume 56
_journal_year 2020
_chemical_formula_moiety 'C6 F4 I2, C25 H16 F6 N2 S2, C3 H6 O'
_chemical_formula_sum 'C34 H22 F10 I2 N2 O S2'
_chemical_formula_weight 982.45
_space_group_crystal_system orthorhombic
_space_group_IT_number 33
_space_group_name_Hall 'P 2c -2n'
_space_group_name_H-M_alt 'P n a 21'
_atom_sites_solution_hydrogens geom
_atom_sites_solution_primary direct
_audit_creation_date 2018-12-20
_audit_creation_method
;
Olex2 1.2
(compiled 2018.05.29 svn.r3508 for OlexSys, GUI svn.r5506)
;
_audit_update_record
;
2018-12-20 deposited with the CCDC.	2020-03-09 downloaded from the CCDC.
;
_cell_angle_alpha 90
_cell_angle_beta 90
_cell_angle_gamma 90
_cell_formula_units_Z 4
_cell_length_a 17.2715(8)
_cell_length_b 27.171(3)
_cell_length_c 7.9406(7)
_cell_measurement_reflns_used 3266
_cell_measurement_temperature 293(2)
_cell_measurement_theta_max 18.4680
_cell_measurement_theta_min 2.8930
_cell_volume 3726.4(6)
_computing_cell_refinement 'CrysAlisPro 1.171.39.43a (Rigaku OD, 2018)'
_computing_data_collection 'CrysAlisPro 1.171.39.43a (Rigaku OD, 2018)'
_computing_data_reduction 'CrysAlisPro 1.171.39.43a (Rigaku OD, 2018)'
_computing_molecular_graphics 'Olex2 (Dolomanov et al., 2009)'
_computing_publication_material 'Olex2 (Dolomanov et al., 2009)'
_computing_structure_refinement 'ShelXL (Sheldrick, 2015)'
_computing_structure_solution 'ShelXS (Sheldrick, 2008)'
_diffrn_ambient_temperature 293.0
_diffrn_detector 'CCD plate'
_diffrn_detector_area_resol_mean 16.1544
_diffrn_detector_type Eos
_diffrn_measured_fraction_theta_full 0.997
_diffrn_measured_fraction_theta_max 0.997
_diffrn_measurement_details
;
List of Runs (angles in degrees, time in seconds):

  # Type    Start    End  Width  t~exp~   \w     \q     \k     \f   Frames
#--------------------------------------------------------------------------
  1  \w    -12.00  88.00   1.00   37.50    --   17.79  77.00  60.00  100
  2  \w     -8.00  90.00   1.00   37.50    --   17.79  37.00  30.00   98
  3  \w    -51.00  39.00   1.00   37.50    --   17.79 -57.00 -90.00   90
  4  \w    -78.00   1.00   1.00   37.50    --  -18.72 128.00-122.00   79
  5  \w    -88.00   3.00   1.00   37.50    --  -18.72 -57.00 120.00   91
  6  \w    -86.00  -7.00   1.00   37.50    --  -18.72 140.00  50.00   79
  7  \w    -40.00  50.00   1.00   37.50    --  -18.72  57.00  30.00   90
  8  \w    -49.00  51.00   1.00   37.50    --  -18.72  77.00-180.00  100
  9  \w    -88.00   3.00   1.00   37.50    --  -18.72 -57.00-120.00   91
 10  \w    -25.00   6.00   1.00   37.50    --  -18.72 -99.00-180.00   31
;
_diffrn_measurement_device 'four-circle diffractometer'
_diffrn_measurement_device_type 'Xcalibur, Eos'
_diffrn_measurement_method '\w scans'
_diffrn_orient_matrix_type 'CrysAlisPro convention (1999,Acta A55,543-557)'
_diffrn_orient_matrix_UB_11 0.0011650000
_diffrn_orient_matrix_UB_12 0.0242640000
_diffrn_orient_matrix_UB_13 0.0328873000
_diffrn_orient_matrix_UB_21 0.0019829000
_diffrn_orient_matrix_UB_22 0.0095815000
_diffrn_orient_matrix_UB_23 -0.0829225000
_diffrn_orient_matrix_UB_31 -0.0410212000
_diffrn_orient_matrix_UB_32 0.0011664000
_diffrn_orient_matrix_UB_33 -0.0030188000
_diffrn_radiation_monochromator graphite
_diffrn_radiation_probe x-ray
_diffrn_radiation_type MoK\a
_diffrn_radiation_wavelength 0.71073
_diffrn_reflns_av_R_equivalents 0.1674
_diffrn_reflns_av_unetI/netI 0.1597
_diffrn_reflns_Laue_measured_fraction_full 0.997
_diffrn_reflns_Laue_measured_fraction_max 0.997
_diffrn_reflns_limit_h_max 21
_diffrn_reflns_limit_h_min -21
_diffrn_reflns_limit_k_max 33
_diffrn_reflns_limit_k_min -33
_diffrn_reflns_limit_l_max 9
_diffrn_reflns_limit_l_min -9
_diffrn_reflns_number 57440
_diffrn_reflns_point_group_measured_fraction_full 0.997
_diffrn_reflns_point_group_measured_fraction_max 0.997
_diffrn_reflns_theta_full 25.242
_diffrn_reflns_theta_max 26.366
_diffrn_reflns_theta_min 2.921
_diffrn_source 'fine-focus sealed X-ray tube'
_diffrn_source_type 'Enhance (Mo) X-ray Source'
_exptl_absorpt_coefficient_mu 1.880
_exptl_absorpt_correction_T_max 1.000
_exptl_absorpt_correction_T_min 0.911
_exptl_absorpt_correction_type gaussian
_exptl_absorpt_process_details
;
CrysAlisPro 1.171.39.43a (Rigaku Oxford Diffraction, 2018)
Numerical absorption correction based on gaussian integration over
			a multifaceted crystal model
Empirical absorption correction using spherical harmonics,
 implemented in SCALE3 ABSPACK scaling algorithm.
;
_exptl_crystal_colour 'clear colourless'
_exptl_crystal_colour_lustre clear
_exptl_crystal_colour_primary colourless
_exptl_crystal_density_diffrn 1.751
_exptl_crystal_description block
_exptl_crystal_F_000 1904
_exptl_crystal_size_max 0.325
_exptl_crystal_size_mid 0.102
_exptl_crystal_size_min 0.046
_refine_diff_density_max 2.031
_refine_diff_density_min -2.146
_refine_diff_density_rms 0.246
_refine_ls_abs_structure_details
;
 Flack x determined using 970 quotients [(I+)-(I-)]/[(I+)+(I-)]
 (Parsons, Flack and Wagner, Acta Cryst. B69 (2013) 249-259).
;
_refine_ls_abs_structure_Flack 0.04(3)
_refine_ls_extinction_method none
_refine_ls_goodness_of_fit_ref 1.108
_refine_ls_hydrogen_treatment constr
_refine_ls_matrix_type full
_refine_ls_number_parameters 421
_refine_ls_number_reflns 7588
_refine_ls_number_restraints 885
_refine_ls_restrained_S_all 1.066
_refine_ls_R_factor_all 0.2522
_refine_ls_R_factor_gt 0.1685
_refine_ls_shift/su_max 0.001
_refine_ls_shift/su_mean 0.000
_refine_ls_structure_factor_coef Fsqd
_refine_ls_weighting_details 'w=1/[\s^2^(Fo^2^)+(0.1739P)^2^+92.8088P] where P=(Fo^2^+2Fc^2^)/3'
_refine_ls_weighting_scheme calc
_refine_ls_wR_factor_gt 0.3775
_refine_ls_wR_factor_ref 0.4266
_reflns_Friedel_coverage 0.861
_reflns_Friedel_fraction_full 0.998
_reflns_Friedel_fraction_max 0.998
_reflns_number_gt 4081
_reflns_number_total 7588
_reflns_threshold_expression 'I > 2\s(I)'
_cod_data_source_file d0cc00461h2.cif
_cod_data_source_block 0_0001_GPa
_cod_depositor_comments 'Adding full bibliography for 7126224--7126231.cif.'
_cod_database_code 7126224
_chemical_oxdiff_formula C34H22N2F10S2I2O1
_shelx_space_group_comment
;
The symmetry employed for this shelxl refinement is uniquely defined
by the following loop, which should always be used as a source of
symmetry information in preference to the above space-group names.
They are only intended as comments.
;
_reflns_odcompleteness_completeness 99.75
_reflns_odcompleteness_iscentric 1
_reflns_odcompleteness_theta 26.32
_olex2_refinement_description
;
1. Fixed Uiso
 At 1.2 times of:
  All C(H) groups
 At 1.5 times of:
  All C(H,H,H) groups
2. Restrained distances
 C3-C6
 1.34 with sigma of 0.02
 C8-C10
 1.34 with sigma of 0.02
 C14-C15
 1.34 with sigma of 0.02
 S1-C3 \\sim C3-C7
 with sigma of 0.02
 C23-C17 \\sim C17-C20
 with sigma of 0.02
3. Rigid bond restraints
 C32A, H, HA, HB, C33A, O1A, C34A, HC, HD, HE, C32B, HF, HG, HH, O1B, C33B,
 C34B, HI, HJ, HK
 with sigma for 1-2 distances of 0.01 and sigma for 1-3 distances of 0.01
4. Uiso/Uaniso restraints and constraints
C1 \\sim N1 \\sim C5 \\sim C4 \\sim C3 \\sim C2: within 2A with sigma of 0.02
and sigma for terminal atoms of 0.04
C28 \\sim C27 \\sim C26 \\sim C31 \\sim C30 \\sim C29 \\sim F7 \\sim I1 \\sim
F10 \\sim F8 \\sim F9 \\sim I2: within 2A with sigma of 0.01 and sigma for
terminal atoms of 0.02
S1 \\sim C16 \\sim H16 \\sim C17 \\sim C15 \\sim S2 \\sim C19 \\sim C18 \\sim
C14 \\sim C23 \\sim C20 \\sim C25 \\sim C10 \\sim C13 \\sim C22 \\sim H23 \\sim
C21 \\sim H20 \\sim H25A \\sim H25B \\sim H25C \\sim C8 \\sim C11 \\sim F5
\\sim C12 \\sim F6 \\sim N2 \\sim H22 \\sim H21 \\sim C9 \\sim C7 \\sim F1
\\sim F2 \\sim F4 \\sim F3 \\sim C24 \\sim H7 \\sim C6 \\sim H24A \\sim H24B
\\sim H24C \\sim C3 \\sim C4 \\sim C2 \\sim C5 \\sim H4 \\sim H2 \\sim C1 \\sim
H5 \\sim N1 \\sim H1: within 2A with sigma of 0.04 and sigma for terminal atoms
of 0.08
C9 \\sim S1 \\sim C6: within 2A with sigma of 0.02 and sigma for terminal atoms
of 0.04
S1 \\sim C6 \\sim C7 \\sim C8 \\sim C9: within 2A with sigma of 0.02 and sigma
for terminal atoms of 0.04
C6 \\sim C7 \\sim C8 \\sim C9 \\sim S1: within 2A with sigma of 0.01 and sigma
for terminal atoms of 0.02
Uanis(C33B) \\sim Ueq, Uanis(C32B) \\sim Ueq, Uanis(O1B) \\sim Ueq, Uanis(C34B)
\\sim Ueq, : with sigma of 0.02 and sigma for terminal atoms of 0.04
Uanis(C34A) \\sim Ueq, Uanis(C32A) \\sim Ueq, Uanis(C33A) \\sim Ueq, Uanis(O1A)
\\sim Ueq, : with sigma of 0.02 and sigma for terminal atoms of 0.04
Uanis(O1A) \\sim Ueq, Uanis(O1B) \\sim Ueq: with sigma of 0.01 and sigma for
terminal atoms of 0.02
Uanis(O1A) \\sim Ueq: with sigma of 0.001 and sigma for terminal atoms of 0.002
Uanis(O1B) \\sim Ueq: with sigma of 0.001 and sigma for terminal atoms of 0.002
5. Rigid body (RIGU) restrains
 F7, I1, C26, C27, C31, C28, C30, F10, F8, C29, F9, I2
 with sigma for 1-2 distances of 0.004 and sigma for 1-3 distances of 0.004
 C32A, H, HA, HB, C33A, O1A, C34A, HC, HD, C32B, HF, HG, HH, O1B, C33B, C34B,
 HI, HJ, HK, HE
 with sigma for 1-2 distances of 0.004 and sigma for 1-3 distances of 0.004
 C32A, H, HA, HB, C33A, O1A, C34A, HC, HD, HE, C32B, HF, HG, HH, O1B, C33B,
 C34B, HI, HJ, HK
 with sigma for 1-2 distances of 0.02 and sigma for 1-3 distances of 0.02
 C9, I1, C26, C27, C31, F7, C28, C30, F10, F8, C29, F9, C24, I2, H24A, H24B,
 H24C, S1, C8, C6, C7, C10, C3, H7, C14, C11, C4, C2, C15, C13, C12, F1, F2, C5,
  H4, H2, C1, C16, C18, F5, F6, F4, F3, H5, N1, H1, H16, C17, S2, C25, C19,
 H25A, H25B, H25C, C23, C20, C22, H23, C21, H20, N2, H22, H21
 with sigma for 1-2 distances of 0.004 and sigma for 1-3 distances of 0.004
6. Others
 Fixed Sof: C32A(0.5) H(0.5) HA(0.5) HB(0.5) C33A(0.5) O1A(0.5) C34A(0.5)
 HC(0.5) HD(0.5) HE(0.5) C32B(0.5) HF(0.5) HG(0.5) HH(0.5) O1B(0.5) C33B(0.5)
 C34B(0.5) HI(0.5) HJ(0.5) HK(0.5)
7.a Free rotating group:
 C32A(C33A,O1A,C34A,C32B,O1B,C33B,C34B)
7.b Aromatic/amide H refined with riding coordinates:
 C16(H16), C7(H7), C21(H21), C22(H22), C23(H23), C20(H20), C5(H5), C4(H4),
 C2(H2), C1(H1)
7.c Fitted pentagon refined as free rotating group:
 C16(C17,S2,C18,C15), S1(C9,C8,C7,C6), C10(C14,C13,C12,C11)
7.d Fitted hexagon refined as free rotating group:
 C29(C28,C27,C26,C31,C30), C21(N2,C22,C23,C19,C20), C5(C4,C3,C2,C1,N1)
7.e Idealised Me refined as rotating group:
 C25(H25A,H25B,H25C), C24(H24A,H24B,H24C), C32A(H,HA,HB), C34A(HC,HD,HE),
 C32B(HF,HG,HH), C34B(HI,HJ,HK)
;
_olex2_submission_special_instructions 'No special instructions were received'
_oxdiff_exptl_absorpt_empirical_details
;
Empirical correction (ABSPACK) includes:
- Absorption correction using spherical harmonics
- Frame scaling
- Detector area scaling
;
_oxdiff_exptl_absorpt_empirical_full_max 1.250
_oxdiff_exptl_absorpt_empirical_full_min 0.829

loop_
_space_group_symop_operation_xyz
'x, y, z'
'-x, -y, z+1/2'
'-x+1/2, y+1/2, z+1/2'
'x+1/2, -y+1/2, z'

loop_
_atom_site_label
_atom_site_type_symbol
_atom_site_fract_x
_atom_site_fract_y
_atom_site_fract_z
_atom_site_U_iso_or_equiv
_atom_site_adp_type
_atom_site_occupancy
_atom_site_site_symmetry_order
_atom_site_calc_flag
_atom_site_refinement_flags_posn
_atom_site_refinement_flags_adp
_atom_site_refinement_flags_occupancy
_atom_site_disorder_assembly
_atom_site_disorder_group
I1 I 0.45611(14) 0.17368(13) 1.0149(4) 0.0670(10) Uani 1 1 d . U . . .
I2 I 0.80902(15) 0.25195(14) 1.3537(5) 0.0724(11) Uani 1 1 d . U . . .
C16 C 0.5243(15) 0.4080(11) 0.809(2) 0.063(9) Uani 1 1 d . U . . .
H16 H 0.532351 0.418315 0.919151 0.075 Uiso 1 1 calc R U . . .
C17 C 0.5796(10) 0.3844(10) 0.704(2) 0.056(8) Uani 1 1 d DG U . . .
S2 S 0.5441(7) 0.3749(5) 0.5461(15) 0.067(3) Uani 1 1 d G U . . .
C18 C 0.4668(9) 0.3925(12) 0.553(3) 0.097(12) Uani 1 1 d G U . . .
C15 C 0.4545(12) 0.4130(14) 0.716(3) 0.074(10) Uani 1 1 d DG U . . .
S1 S 0.2308(6) 0.2951(4) 0.7840(13) 0.057(3) Uani 1 1 d D U . . .
C9 C 0.2931(9) 0.3256(7) 0.836(3) 0.059(5) Uani 1 1 d G U . . .
C8 C 0.2745(13) 0.3749(5) 0.793(4) 0.055(5) Uani 1 1 d DG U . . .
C7 C 0.2008(13) 0.3749(5) 0.714(4) 0.053(5) Uani 1 1 d DG U . . .
H7 H 0.174752 0.402358 0.672627 0.064 Uiso 1 1 calc R U . . .
C6 C 0.1737(9) 0.3256(6) 0.708(3) 0.052(5) Uani 1 1 d DG U . . .
F5 F 0.445(2) 0.4995(14) 0.974(6) 0.131(13) Uani 1 1 d . U . . .
F9 F 0.7433(15) 0.1451(11) 1.252(4) 0.080(7) Uani 1 1 d . U . . .
F8 F 0.6525(17) 0.3094(11) 1.266(4) 0.082(7) Uani 1 1 d . U . . .
C25 C 0.402(4) 0.400(3) 0.436(10) 0.13(2) Uani 1 1 d . U . . .
H25A H 0.396604 0.433994 0.409715 0.199 Uiso 1 1 calc GR U . . .
H25B H 0.354730 0.388004 0.486630 0.199 Uiso 1 1 calc GR U . . .
H25C H 0.411384 0.381547 0.333975 0.199 Uiso 1 1 calc GR U . . .
C24 C 0.369(3) 0.3258(18) 0.920(5) 0.062(11) Uani 1 1 d . U . . .
H24A H 0.367374 0.348483 1.013144 0.093 Uiso 1 1 calc GR U . . .
H24B H 0.407841 0.335746 0.841885 0.093 Uiso 1 1 calc GR U . . .
H24C H 0.379944 0.293381 0.961387 0.093 Uiso 1 1 calc GR U . . .
C10 C 0.3078(16) 0.4226(9) 0.812(6) 0.073(9) Uani 1 1 d D U . . .
C14 C 0.3870(14) 0.4356(13) 0.794(5) 0.082(10) Uani 1 1 d DG U . . .
C13 C 0.3956(16) 0.4853(13) 0.846(7) 0.109(10) Uani 1 1 d G U . . .
C12 C 0.322(2) 0.5030(11) 0.896(8) 0.123(11) Uani 1 1 d G U . . .
C11 C 0.2675(13) 0.4642(14) 0.876(7) 0.112(10) Uani 1 1 d G U . . .
F7 F 0.5215(16) 0.2796(11) 1.125(4) 0.085(8) Uani 1 1 d . U . . .
F6 F 0.420(2) 0.5265(15) 0.745(7) 0.136(12) Uani 1 1 d . U . . .
F4 F 0.2980(16) 0.5536(14) 0.884(8) 0.135(13) Uani 1 1 d . U . . .
C29 C 0.7039(13) 0.2260(11) 1.259(4) 0.059(6) Uani 1 1 d . U . . .
C28 C 0.6473(16) 0.2609(9) 1.224(4) 0.058(5) Uani 1 1 d G U . . .
C27 C 0.5774(14) 0.2466(10) 1.153(4) 0.056(5) Uani 1 1 d G U . . .
C26 C 0.5641(12) 0.1973(11) 1.116(4) 0.053(5) Uani 1 1 d G U . . .
C31 C 0.6206(15) 0.1623(9) 1.151(4) 0.056(5) Uani 1 1 d G U . . .
C30 C 0.6906(13) 0.1767(10) 1.222(4) 0.058(5) Uani 1 1 d G U . . .
F10 F 0.6109(15) 0.1157(10) 1.135(4) 0.071(7) Uani 1 1 d . U . . .
C21 C 0.7551(14) 0.3773(13) 1.002(3) 0.091(11) Uani 1 1 d . U . . .
H21 H 0.769362 0.387776 1.108658 0.109 Uiso 1 1 calc R U . . .
N2 N 0.8078(12) 0.3522(12) 0.901(3) 0.070(10) Uani 1 1 d G U . . .
C22 C 0.7864(12) 0.3366(10) 0.741(3) 0.058(9) Uani 1 1 d G U . . .
H22 H 0.821725 0.319762 0.673968 0.070 Uiso 1 1 calc R U . . .
C23 C 0.7123(12) 0.3461(10) 0.681(3) 0.049(8) Uani 1 1 d DG U . . .
H23 H 0.697960 0.335664 0.574301 0.059 Uiso 1 1 calc R U . . .
C19 C 0.6595(11) 0.3712(10) 0.782(3) 0.054(8) Uani 1 1 d G U . . .
C20 C 0.6809(13) 0.3869(12) 0.942(3) 0.071(10) Uani 1 1 d DG U . . .
H20 H 0.645594 0.403677 1.008989 0.086 Uiso 1 1 calc R U . . .
F3 F 0.317(2) 0.5167(17) 1.070(7) 0.147(12) Uani 1 1 d . U . . .
C5 C 0.0050(17) 0.2491(9) 0.582(4) 0.080(9) Uani 1 1 d . U . . .
H5 H -0.009396 0.216100 0.587174 0.096 Uiso 1 1 calc R U . . .
C4 C 0.0760(16) 0.2640(9) 0.647(4) 0.067(8) Uani 1 1 d G U . . .
H4 H 0.109219 0.240972 0.694672 0.080 Uiso 1 1 calc R U . . .
C3 C 0.0975(11) 0.3132(9) 0.639(3) 0.059(7) Uani 1 1 d DG U . . .
C2 C 0.0479(14) 0.3476(8) 0.567(4) 0.062(8) Uani 1 1 d G U . . .
H2 H 0.062209 0.380528 0.562017 0.074 Uiso 1 1 calc R U . . .
C1 C -0.0232(13) 0.3327(10) 0.503(4) 0.071(8) Uani 1 1 d G U . . .
H1 H -0.056406 0.355657 0.454519 0.085 Uiso 1 1 calc R U . . .
N1 N -0.0447(13) 0.2834(11) 0.510(4) 0.076(8) Uani 1 1 d G U . . .
F1 F 0.209(2) 0.4599(15) 0.961(8) 0.152(14) Uani 1 1 d . U . . .
F2 F 0.219(2) 0.4919(14) 0.739(8) 0.158(15) Uani 1 1 d . U . . .
C32A C 0.018(2) 0.510(2) 0.239(6) 0.052(18) Uani 0.5 1 d . U P A 1
H H 0.013075 0.476305 0.271493 0.078 Uiso 0.5 1 calc GR U P A 1
HA H -0.006380 0.515266 0.132165 0.078 Uiso 0.5 1 calc GR U P A 1
HB H -0.005897 0.530733 0.322363 0.078 Uiso 0.5 1 calc GR U P A 1
C33A C 0.090(2) 0.5212(16) 0.228(5) 0.059(16) Uani 0.5 1 d G U P A 1
O1A O 0.1336(16) 0.5125(11) 0.323(5) 0.054(12) Uani 0.5 1 d G U P A 1
C34A C 0.105(4) 0.545(3) 0.091(6) 0.08(2) Uani 0.5 1 d G U P A 1
HC H 0.100704 0.579354 0.111253 0.121 Uiso 0.5 1 calc GR U P A 1
HD H 0.068003 0.535168 0.006098 0.121 Uiso 0.5 1 calc GR U P A 1
HE H 0.156029 0.536793 0.053929 0.121 Uiso 0.5 1 calc GR U P A 1
C32B C 0.0229(18) 0.499(2) 0.400(6) 0.07(2) Uani 0.5 1 d G U P A 2
HF H -0.011419 0.526584 0.379050 0.111 Uiso 0.5 1 calc GR U P A 2
HG H -0.003033 0.475381 0.468195 0.111 Uiso 0.5 1 calc GR U P A 2
HH H 0.037798 0.484815 0.294854 0.111 Uiso 0.5 1 calc GR U P A 2
O1B O 0.1424(18) 0.5103(13) 0.431(5) 0.045(11) Uani 0.5 1 d G U P A 2
C33B C 0.082(2) 0.5145(16) 0.475(5) 0.052(15) Uani 0.5 1 d G U P A 2
C34B C 0.066(4) 0.537(3) 0.615(5) 0.10(3) Uani 0.5 1 d G U P A 2
HI H 0.026058 0.518950 0.674024 0.146 Uiso 0.5 1 calc GR U P A 2
HJ H 0.047872 0.569529 0.591732 0.146 Uiso 0.5 1 calc GR U P A 2
HK H 0.111412 0.538361 0.683934 0.146 Uiso 0.5 1 calc GR U P A 2

loop_
_atom_site_aniso_label
_atom_site_aniso_U_11
_atom_site_aniso_U_22
_atom_site_aniso_U_33
_atom_site_aniso_U_23
_atom_site_aniso_U_13
_atom_site_aniso_U_12
I1 0.0313(11) 0.117(3) 0.0529(16) -0.001(2) -0.0065(15) -0.0094(15)
I2 0.0370(12) 0.131(3) 0.0491(15) -0.0166(19) -0.0082(15) -0.0261(16)
C16 0.032(12) 0.07(2) 0.087(19) 0.020(17) -0.016(12) -0.009(13)
C17 0.040(12) 0.036(19) 0.092(19) 0.014(16) -0.012(11) -0.014(12)
S2 0.052(6) 0.088(9) 0.062(9) -0.001(7) -0.020(6) -0.010(6)
C18 0.050(17) 0.14(3) 0.10(2) -0.01(2) -0.026(14) 0.004(19)
C15 0.033(12) 0.09(2) 0.097(19) 0.011(18) -0.019(13) 0.002(14)
S1 0.051(6) 0.081(8) 0.039(5) -0.002(5) -0.003(5) -0.003(5)
C9 0.052(9) 0.088(11) 0.036(11) 0.009(11) 0.004(9) 0.010(9)
C8 0.043(10) 0.087(10) 0.035(11) 0.005(11) 0.002(9) 0.003(9)
C7 0.040(10) 0.085(11) 0.035(11) 0.004(11) 0.004(9) 0.001(9)
C6 0.045(9) 0.084(11) 0.029(10) -0.001(10) 0.012(8) -0.003(9)
F5 0.10(2) 0.10(2) 0.19(3) -0.07(2) -0.04(2) 0.025(17)
F9 0.045(12) 0.105(15) 0.092(17) 0.001(14) -0.024(12) 0.005(11)
F8 0.070(15) 0.089(12) 0.085(17) -0.023(13) -0.016(14) -0.004(11)
C25 0.09(3) 0.16(4) 0.15(3) -0.05(3) -0.07(3) 0.05(3)
C24 0.056(16) 0.10(3) 0.031(19) 0.03(2) 0.004(14) 0.011(17)
C10 0.036(12) 0.091(12) 0.09(3) -0.001(16) -0.012(14) 0.008(10)
C14 0.036(11) 0.104(17) 0.10(3) -0.012(18) -0.022(14) -0.001(11)
C13 0.056(15) 0.109(17) 0.16(3) -0.025(18) -0.008(16) -0.004(12)
C12 0.072(15) 0.113(16) 0.18(3) -0.04(2) 0.001(17) -0.001(12)
C11 0.047(14) 0.105(16) 0.18(3) -0.026(18) -0.002(16) 0.013(11)
F7 0.060(13) 0.086(15) 0.11(2) -0.002(15) -0.029(13) 0.008(11)
F6 0.09(2) 0.11(2) 0.21(3) -0.02(2) 0.00(2) -0.013(19)
F4 0.041(15) 0.121(17) 0.24(4) -0.03(2) 0.00(2) -0.001(13)
C29 0.043(11) 0.085(11) 0.049(13) -0.004(11) -0.002(10) -0.004(9)
C28 0.046(10) 0.079(11) 0.048(12) -0.004(11) -0.002(10) -0.002(9)
C27 0.048(10) 0.076(11) 0.045(12) 0.003(11) -0.005(10) -0.001(9)
C26 0.043(11) 0.076(11) 0.040(12) 0.004(11) -0.002(10) -0.003(9)
C31 0.044(10) 0.075(11) 0.048(12) 0.001(11) -0.009(10) -0.004(9)
C30 0.041(10) 0.083(11) 0.051(12) -0.002(11) -0.007(10) -0.001(9)
F10 0.063(14) 0.073(11) 0.079(16) 0.006(13) -0.015(13) -0.005(10)
C21 0.057(16) 0.15(3) 0.070(19) -0.02(2) -0.009(14) 0.019(18)
N2 0.045(16) 0.11(3) 0.054(18) 0.007(17) -0.017(12) 0.019(16)
C22 0.050(14) 0.08(2) 0.049(17) 0.014(16) -0.005(13) 0.004(15)
C23 0.049(14) 0.05(2) 0.048(16) 0.017(15) -0.007(12) -0.001(13)
C19 0.042(13) 0.06(2) 0.063(16) 0.005(16) -0.007(11) -0.006(13)
C20 0.040(15) 0.11(3) 0.068(17) -0.011(18) 0.002(13) -0.006(17)
F3 0.09(2) 0.17(3) 0.19(3) -0.05(2) 0.02(2) -0.02(2)
C5 0.076(16) 0.107(18) 0.056(18) -0.025(16) -0.021(15) -0.024(13)
C4 0.064(15) 0.094(16) 0.043(17) -0.024(15) -0.007(14) -0.017(12)
C3 0.055(12) 0.090(16) 0.033(15) -0.026(14) 0.007(11) -0.005(11)
C2 0.052(13) 0.093(17) 0.040(16) -0.021(14) -0.001(12) -0.014(12)
C1 0.058(14) 0.107(17) 0.048(16) -0.023(17) -0.006(14) -0.018(13)
N1 0.068(15) 0.110(18) 0.051(16) -0.020(17) -0.009(14) -0.026(13)
F1 0.08(2) 0.11(3) 0.26(4) -0.04(2) 0.05(2) 0.003(17)
F2 0.09(2) 0.09(2) 0.30(4) 0.02(3) -0.05(2) 0.000(17)
C32A 0.058(16) 0.05(4) 0.05(4) -0.01(3) -0.004(19) 0.01(2)
C33A 0.061(16) 0.06(3) 0.06(2) 0.004(18) -0.002(14) 0.002(17)
O1A 0.054(12) 0.054(12) 0.054(12) 0.000(3) 0.001(3) 0.000(3)
C34A 0.06(3) 0.10(5) 0.08(3) 0.04(3) 0.01(3) 0.03(3)
C32B 0.051(17) 0.08(5) 0.09(4) -0.02(4) 0.00(2) 0.01(2)
O1B 0.045(11) 0.045(11) 0.045(11) 0.001(3) -0.001(3) 0.000(3)
C33B 0.051(13) 0.05(3) 0.06(2) -0.001(19) 0.004(11) 0.004(12)
C34B 0.08(4) 0.13(5) 0.08(3) -0.04(3) 0.01(2) 0.02(4)

loop_
_atom_type_symbol
_atom_type_description
_atom_type_scat_dispersion_real
_atom_type_scat_dispersion_imag
_atom_type_scat_source
C C 0.0033 0.0016 'International Tables Vol C Tables 4.2.6.8 and 6.1.1.4'
H H 0.0000 0.0000 'International Tables Vol C Tables 4.2.6.8 and 6.1.1.4'
F F 0.0171 0.0103 'International Tables Vol C Tables 4.2.6.8 and 6.1.1.4'
I I -0.4742 1.8119 'International Tables Vol C Tables 4.2.6.8 and 6.1.1.4'
N N 0.0061 0.0033 'International Tables Vol C Tables 4.2.6.8 and 6.1.1.4'
O O 0.0106 0.0060 'International Tables Vol C Tables 4.2.6.8 and 6.1.1.4'
S S 0.1246 0.1234 'International Tables Vol C Tables 4.2.6.8 and 6.1.1.4'

loop_
_exptl_crystal_face_index_h
_exptl_crystal_face_index_k
_exptl_crystal_face_index_l
_exptl_crystal_face_perp_dist
1 -38 1 0.0329
-6 0 -11 0.0732
-1 -38 1 0.0344
1 38 -1 0.0115
-24 1 0 0.0542
24 -1 0 0.0459
-1 7 -11 0.0756
2 4 11 0.2342

loop_
_geom_angle_atom_site_label_1
_geom_angle_atom_site_label_2
_geom_angle_atom_site_label_3
_geom_angle
_geom_angle_site_symmetry_1
_geom_angle_site_symmetry_3
_geom_angle_publ_flag
C15 C16 C17 108.0 . . ?
C16 C17 C19 117.9(12) . . ?
S2 C17 C16 108.0 . . ?
S2 C17 C19 133.9(12) . . ?
C17 S2 C18 108.0 . . ?
S2 C18 C25 137(3) . . ?
C15 C18 S2 108.0 . . ?
C15 C18 C25 114(3) . . ?
C16 C15 C14 120(2) . . ?
C18 C15 C16 108.0 . . ?
C18 C15 C14 132(2) . . ?
C6 S1 C9 108.0 . . ?
S1 C9 C8 108.0 . . ?
S1 C9 C24 144(2) . . ?
C8 C9 C24 108(2) . . ?
C9 C8 C7 108.0 . . ?
C9 C8 C10 138(2) . . ?
C7 C8 C10 114(2) . . ?
C6 C7 C8 108.0 . . ?
S1 C6 C7 108.0 . . ?
S1 C6 C3 130.4(10) . . ?
C7 C6 C3 121.5(10) . . ?
C14 C10 C8 127(3) . . ?
C11 C10 C8 124(3) . . ?
C11 C10 C14 108.0 . . ?
C10 C14 C15 135(3) . . ?
C13 C14 C15 116(3) . . ?
C13 C14 C10 108.0 . . ?
F5 C13 C14 123(4) . . ?
F5 C13 C12 105(3) . . ?
F5 C13 F6 91(3) . . ?
C14 C13 C12 108.0 . . ?
C14 C13 F6 128(4) . . ?
C12 C13 F6 99(3) . . ?
C13 C12 C11 108.0 . . ?
C13 C12 F4 124(3) . . ?
C13 C12 F3 114(4) . . ?
C11 C12 F4 121(3) . . ?
C11 C12 F3 106(4) . . ?
F3 C12 F4 78(3) . . ?
C10 C11 C12 108.0 . . ?
C10 C11 F2 114(4) . . ?
C12 C11 F2 94(3) . . ?
F1 C11 C10 122(4) . . ?
F1 C11 C12 124(4) . . ?
F1 C11 F2 89(4) . . ?
C28 C29 I2 116.8(15) . . ?
C28 C29 C30 120.0 . . ?
C30 C29 I2 123.1(15) . . ?
F8 C28 C29 125(2) . . ?
F8 C28 C27 115(2) . . ?
C29 C28 C27 120.0 . . ?
F7 C27 C28 120(2) . . ?
F7 C27 C26 120(2) . . ?
C26 C27 C28 120.0 . . ?
C27 C26 I1 121.0(14) . . ?
C27 C26 C31 120.0 . . ?
C31 C26 I1 119.0(14) . . ?
C30 C31 C26 120.0 . . ?
F10 C31 C26 124(2) . . ?
F10 C31 C30 116(2) . . ?
F9 C30 C29 119(2) . . ?
F9 C30 C31 121(2) . . ?
C31 C30 C29 120.0 . . ?
N2 C21 C20 120.0 . . ?
C22 N2 C21 120.0 . . ?
N2 C22 C23 120.0 . . ?
C19 C23 C22 120.0 . . ?
C23 C19 C17 117.9(10) . . ?
C23 C19 C20 120.0 . . ?
C20 C19 C17 122.0(10) . . ?
C19 C20 C21 120.0 . . ?
C4 C5 N1 120.0 . . ?
C5 C4 C3 120.0 . . ?
C4 C3 C6 116.3(15) . . ?
C2 C3 C6 123.7(15) . . ?
C2 C3 C4 120.0 . . ?
C3 C2 C1 120.0 . . ?
N1 C1 C2 120.0 . . ?
C1 N1 C5 120.0 . . ?
C32A C33A C34A 111.5 . . ?
O1A C33A C32A 124.6 . . ?
O1A C33A C34A 123.9 . . ?
C32B C33B C34B 113.0 . . ?
O1B C33B C32B 125.8 . . ?
O1B C33B C34B 121.3 . . ?

loop_
_geom_bond_atom_site_label_1
_geom_bond_atom_site_label_2
_geom_bond_distance
_geom_bond_site_symmetry_2
_geom_bond_publ_flag
I1 C26 2.130(19) . ?
I2 C29 2.088(19) . ?
C16 C17 1.4200 . ?
C16 C15 1.4200 . ?
C17 S2 1.4200 . ?
C17 C19 1.55(2) . ?
S2 C18 1.4200 . ?
C18 C15 1.4200 . ?
C18 C25 1.47(6) . ?
C15 C14 1.46(2) . ?
S1 C9 1.4200 . ?
S1 C6 1.4200 . ?
C9 C8 1.4200 . ?
C9 C24 1.47(4) . ?
C8 C7 1.4200 . ?
C8 C10 1.42(2) . ?
C7 C6 1.4200 . ?
C6 C3 1.466(18) . ?
F5 C13 1.38(6) . ?
F9 C30 1.27(3) . ?
F8 C28 1.36(4) . ?
C10 C14 1.4200 . ?
C10 C11 1.4200 . ?
C14 C13 1.4200 . ?
C13 C12 1.4200 . ?
C13 F6 1.44(6) . ?
C12 C11 1.4200 . ?
C12 F4 1.44(5) . ?
C12 F3 1.43(7) . ?
C11 F1 1.23(5) . ?
C11 F2 1.57(7) . ?
F7 C27 1.34(3) . ?
C29 C28 1.3900 . ?
C29 C30 1.3900 . ?
C28 C27 1.3900 . ?
C27 C26 1.3900 . ?
C26 C31 1.3900 . ?
C31 C30 1.3900 . ?
C31 F10 1.28(3) . ?
C21 N2 1.3900 . ?
C21 C20 1.3900 . ?
N2 C22 1.3900 . ?
C22 C23 1.3900 . ?
C23 C19 1.3900 . ?
C19 C20 1.3900 . ?
C5 C4 1.3900 . ?
C5 N1 1.3900 . ?
C4 C3 1.3900 . ?
C3 C2 1.3900 . ?
C2 C1 1.3900 . ?
C1 N1 1.3900 . ?
C32A C33A 1.2779 . ?
C33A O1A 1.0958 . ?
C33A C34A 1.2827 . ?
C32B C33B 1.2473 . ?
O1B C33B 1.1118 . ?
C33B C34B 1.2964 . ?

loop_
_exptl_oxdiff_crystal_face_indexfrac_h
_exptl_oxdiff_crystal_face_indexfrac_k
_exptl_oxdiff_crystal_face_indexfrac_l
_exptl_oxdiff_crystal_face_x
_exptl_oxdiff_crystal_face_y
_exptl_oxdiff_crystal_face_z
1.0306 -37.9785 1.3538 -0.8758 -0.4741 -0.0907
-5.5431 -0.1046 -10.9107 -0.3678 0.8928 0.2602
-0.9607 -37.9936 1.3317 -0.8792 -0.4764 -0.0089
0.9607 37.9936 -1.3317 0.8792 0.4764 0.0089
-24.3164 1.0377 0.3692 0.0090 -0.0689 0.9976
24.3256 -1.2225 -0.0963 -0.0045 0.0445 -0.9990
-0.7825 7.4600 -10.9832 -0.1811 0.9807 0.0740
1.9937 4.0296 11.0027 0.4619 -0.8698 -0.1103
